data_4119517
loop_
_publ_author_name
'Nagendar Pendem'
'C\'eline Douat'
'Paul Claudon'
'Michel Laguerre'
'Sabine Castano'
'Bernard Desbat'
'Dominique Cavagnat'
'Eric Ennifar'
'Brice Kauffmann'
'Gilles Guichard'

_publ_section_title
;
 Helix-Forming Propensity of Aliphatic Urea Oligomers Incorporating
 Noncanonical Residue Substitution Patterns
;
_journal_name_full 'Journal of the American Chemical Society'
_journal_page_first 4884
_journal_page_last 4892
_journal_paper_doi 10.1021/ja401151v
_journal_volume 135
_journal_year 2013
_chemical_absolute_configuration ad
_chemical_formula_sum 'C88 H160 N32 O16'
_chemical_formula_weight 1922.48
_chemical_name_systematic
;
 ?
;
_space_group_IT_number 92
_symmetry_cell_setting tetragonal
_symmetry_space_group_name_Hall 'P 4abw 2nw'
_symmetry_space_group_name_H-M 'P 41 21 2'
_atom_sites_solution_hydrogens geom
_atom_sites_solution_primary direct
_atom_sites_solution_secondary difmap
_audit_creation_method SHELXL-97
_cell_angle_alpha 90.00
_cell_angle_beta 90.00
_cell_angle_gamma 90.00
_cell_formula_units_Z 1
_cell_length_a 11.949
_cell_length_b 11.949
_cell_length_c 18.656
_cell_measurement_temperature 213(2)
_cell_volume 2663.678
_computing_structure_refinement 'SHELXL-97 (Sheldrick, 1997)'
_computing_structure_solution 'SHELXD (Sheldrick, 2008)'
_diffrn_ambient_temperature 213(2)
_diffrn_measured_fraction_theta_full 0.985
_diffrn_measured_fraction_theta_max 0.986
_diffrn_radiation_monochromator 'osmic mirrors'
_diffrn_radiation_source 'rotating anode'
_diffrn_radiation_type CuK\a
_diffrn_radiation_wavelength 1.54178
_diffrn_reflns_av_R_equivalents 0.0625
_diffrn_reflns_av_sigmaI/netI 0.0456
_diffrn_reflns_limit_h_max 14
_diffrn_reflns_limit_h_min -14
_diffrn_reflns_limit_k_max 14
_diffrn_reflns_limit_k_min -14
_diffrn_reflns_limit_l_max 20
_diffrn_reflns_limit_l_min -22
_diffrn_reflns_number 31576
_diffrn_reflns_theta_full 72.51
_diffrn_reflns_theta_max 72.51
_diffrn_reflns_theta_min 4.39
_exptl_absorpt_coefficient_mu 0.691
_exptl_absorpt_correction_type none
_exptl_crystal_density_diffrn 1.198
_exptl_crystal_F_000 1040
_exptl_crystal_size_max 0.1
_exptl_crystal_size_mid 0.1
_exptl_crystal_size_min 0.1
_refine_diff_density_max 0.364
_refine_diff_density_min -0.412
_refine_diff_density_rms 0.101
_refine_ls_abs_structure_details 'Flack H D (1983), Acta Cryst. A39, 876-881'
_refine_ls_abs_structure_Flack 0.3(3)
_refine_ls_extinction_coef 0.0000
_refine_ls_extinction_expression Fc^*^=kFc[1+0.001xFc^2^\l^3^/sin(2\q)]^-1/4^
_refine_ls_extinction_method SHELXL
_refine_ls_goodness_of_fit_ref 1.042
_refine_ls_hydrogen_treatment mixed
_refine_ls_matrix_type full
_refine_ls_number_parameters 165
_refine_ls_number_reflns 2589
_refine_ls_number_restraints 0
_refine_ls_restrained_S_all 1.042
_refine_ls_R_factor_all 0.0909
_refine_ls_R_factor_gt 0.0594
_refine_ls_shift/su_max 0.000
_refine_ls_shift/su_mean 0.000
_refine_ls_structure_factor_coef Fsqd
_refine_ls_weighting_details 'calc w=1/[\s^2^(Fo^2^)+(0.1107P)^2^+0.0000P] where P=(Fo^2^+2Fc^2^)/3'
_refine_ls_weighting_scheme calc
_refine_ls_wR_factor_gt 0.1368
_refine_ls_wR_factor_ref 0.1695
_reflns_number_gt 1858
_reflns_number_total 2589
_reflns_threshold_expression >2sigma(I)
_cod_data_source_file ja401151v_si_006.cif
_cod_data_source_block pn137
_cod_original_cell_volume 2663.8
_cod_database_code 4119517

loop_
_symmetry_equiv_pos_as_xyz
'x, y, z'
'x+1/2, -y+1/2, -z+3/4'
'-x, -y, z+1/2'
'-x+1/2, y+1/2, -z+1/4'
'y, x, -z'
'y+1/2, -x+1/2, z+3/4'
'-y+1/2, x+1/2, z+1/4'
'-y, -x, -z+1/2'

loop_
_atom_site_label
_atom_site_type_symbol
_atom_site_fract_x
_atom_site_fract_y
_atom_site_fract_z
_atom_site_U_iso_or_equiv
_atom_site_adp_type
_atom_site_occupancy
_atom_site_symmetry_multiplicity
_atom_site_calc_flag
_atom_site_refinement_flags
O1 O 0.59648(13) 0.97678(13) 0.93433(9) 0.0389(5) Uani 1 1 d .
O2 O 0.55584(14) 1.06491(12) 0.82828(9) 0.0381(5) Uani 1 1 d .
N1 N 0.53702(15) 0.88167(15) 0.83559(11) 0.0339(5) Uani 1 1 d .
H1 H 0.5283(3) 0.88502(18) 0.7867(15) 0.041 Uiso 1 1 calc R
C100 C 0.51922(19) 0.77602(17) 0.87193(14) 0.0332(5) Uani 1 1 d .
H100 H 0.5838(17) 0.7620(4) 0.9038(8) 0.040 Uiso 1 1 calc R
C102 C 0.5758(2) 1.17881(18) 0.85453(14) 0.0364(5) Uani 1 1 d .
C101 C 0.56595(18) 0.97517(19) 0.87147(13) 0.0337(5) Uani 1 1 d .
N3 N 0.30181(18) 0.9118(2) 0.86273(14) 0.0512(6) Uani 1 1 d .
N2 N 0.31438(18) 0.8108(2) 0.87348(14) 0.0548(7) Uani 1 1 d .
N4 N 0.2799(2) 1.0024(3) 0.84939(16) 0.0680(9) Uani 1 1 d .
C4 C 0.4135(2) 0.77982(19) 0.91769(15) 0.0426(6) Uani 1 1 d .
H4 H 0.4230(3) 0.8344(15) 0.9545(11) 0.051 Uiso 1 1 calc R
C5 C 0.4998(2) 1.2064(2) 0.91698(14) 0.0421(6) Uani 1 1 d .
H5A H 0.5245 1.1666 0.9588 0.063 Uiso 1 1 calc R
H5B H 0.4245 1.1845 0.9056 0.063 Uiso 1 1 calc R
H5C H 0.5021 1.2854 0.9261 0.063 Uiso 1 1 calc R
C6 C 0.69812(19) 1.1935(2) 0.87256(16) 0.0501(7) Uani 1 1 d .
H6A H 0.7430 1.1699 0.8326 0.075 Uiso 1 1 calc R
H6B H 0.7163 1.1490 0.9138 0.075 Uiso 1 1 calc R
H6C H 0.7129 1.2709 0.8827 0.075 Uiso 1 1 calc R
C7 C 0.5435(3) 1.2484(2) 0.78979(15) 0.0571(8) Uani 1 1 d .
H7A H 0.4660 1.2364 0.7788 0.086 Uiso 1 1 calc R
H7B H 0.5885 1.2268 0.7495 0.086 Uiso 1 1 calc R
H7C H 0.5556 1.3262 0.8001 0.086 Uiso 1 1 calc R
C8 C 0.5134(2) 0.68225(19) 0.81710(14) 0.0415(6) Uani 1 1 d .
H8A H 0.4564(10) 0.6987(3) 0.7829(6) 0.050 Uiso 1 1 calc R
H8B H 0.5830(12) 0.6776(2) 0.7922(5) 0.050 Uiso 1 1 calc R
C9 C 0.4884(2) 0.5702(2) 0.85254(17) 0.0522(8) Uani 1 1 d .
H9A H 0.4815(3) 0.5126(13) 0.8157(8) 0.063 Uiso 1 1 calc R
H9B H 0.5507(14) 0.5497(5) 0.8838(7) 0.063 Uiso 1 1 calc R
C10 C 0.3819(3) 0.5748(2) 0.89589(17) 0.0610(9) Uani 1 1 d .
H10A H 0.3703(4) 0.5052(15) 0.9188(5) 0.073 Uiso 1 1 calc R
H10B H 0.3205(13) 0.5882(3) 0.8650(6) 0.073 Uiso 1 1 calc R
C11 C 0.3882(3) 0.6675(2) 0.95217(17) 0.0616(9) Uani 1 1 d .
H11A H 0.3139(16) 0.6721(3) 0.9789(6) 0.074 Uiso 1 1 calc R
H11B H 0.4492(13) 0.6488(4) 0.9884(8) 0.074 Uiso 1 1 calc R

loop_
_atom_site_aniso_label
_atom_site_aniso_U_11
_atom_site_aniso_U_22
_atom_site_aniso_U_33
_atom_site_aniso_U_23
_atom_site_aniso_U_13
_atom_site_aniso_U_12
O1 0.0440(9) 0.0401(8) 0.0326(10) -0.0024(7) -0.0048(7) -0.0024(7)
O2 0.0530(10) 0.0274(8) 0.0340(9) 0.0022(7) 0.0003(8) -0.0058(6)
N1 0.0433(10) 0.0302(9) 0.0281(11) -0.0011(8) 0.0021(7) -0.0069(8)
C100 0.0386(11) 0.0235(10) 0.0375(14) 0.0043(9) -0.0030(10) -0.0001(8)
C102 0.0460(13) 0.0254(10) 0.0378(13) -0.0041(9) 0.0045(10) -0.0059(9)
C101 0.0328(10) 0.0311(11) 0.0373(13) -0.0019(9) 0.0022(10) -0.0024(7)
N3 0.0398(11) 0.0571(14) 0.0569(16) -0.0082(12) -0.0040(10) 0.0039(10)
N2 0.0408(11) 0.0444(12) 0.0791(19) -0.0018(13) 0.0026(13) -0.0046(10)
N4 0.0628(16) 0.0647(16) 0.077(2) 0.0012(15) -0.0156(14) 0.0219(14)
C4 0.0467(13) 0.0353(12) 0.0458(15) 0.0022(10) 0.0023(12) -0.0043(10)
C5 0.0405(12) 0.0408(12) 0.0448(15) -0.0029(10) -0.0035(12) 0.0044(10)
C6 0.0377(12) 0.0394(13) 0.073(2) -0.0091(13) 0.0094(13) -0.0065(10)
C7 0.091(2) 0.0320(12) 0.0485(16) 0.0021(12) 0.0092(15) -0.0016(13)
C8 0.0510(14) 0.0339(13) 0.0396(13) -0.0059(10) -0.0010(11) -0.0005(9)
C9 0.0659(18) 0.0303(12) 0.0605(19) 0.0002(12) -0.0116(14) -0.0049(11)
C10 0.072(2) 0.0403(15) 0.070(2) 0.0084(15) -0.0068(16) -0.0233(14)
C11 0.082(2) 0.0478(16) 0.0550(18) 0.0061(14) 0.0135(17) -0.0180(15)

loop_
_atom_type_symbol
_atom_type_description
_atom_type_scat_dispersion_real
_atom_type_scat_dispersion_imag
_atom_type_scat_source
C C 0.0181 0.0091 'International Tables Vol C Tables 4.2.6.8 and 6.1.1.4'
H H 0.0000 0.0000 'International Tables Vol C Tables 4.2.6.8 and 6.1.1.4'
N N 0.0311 0.0180 'International Tables Vol C Tables 4.2.6.8 and 6.1.1.4'
O O 0.0492 0.0322 'International Tables Vol C Tables 4.2.6.8 and 6.1.1.4'

loop_
_geom_angle_atom_site_label_1
_geom_angle_atom_site_label_2
_geom_angle_atom_site_label_3
_geom_angle
C101 O2 C102 121.65(19)
C101 N1 C100 121.8(2)
N1 C100 C8 109.54(19)
N1 C100 C4 110.95(18)
C8 C100 C4 111.16(19)
O2 C102 C6 109.85(19)
O2 C102 C5 111.19(19)
C6 C102 C5 112.6(2)
O2 C102 C7 101.6(2)
C6 C102 C7 111.1(2)
C5 C102 C7 109.9(2)
O1 C101 O2 125.8(2)
O1 C101 N1 124.3(2)
O2 C101 N1 109.9(2)
N4 N3 N2 172.8(3)
N3 N2 C4 115.5(2)
N2 C4 C11 107.2(2)
N2 C4 C100 110.9(2)
C11 C4 C100 112.0(2)
C9 C8 C100 111.4(2)
C10 C9 C8 111.5(2)
C9 C10 C11 110.7(2)
C4 C11 C10 111.0(2)

loop_
_geom_bond_atom_site_label_1
_geom_bond_atom_site_label_2
_geom_bond_distance
O1 C101 1.228(3)
O2 C101 1.347(3)
O2 C102 1.466(3)
N1 C101 1.348(3)
N1 C100 1.449(3)
C100 C8 1.519(3)
C100 C4 1.526(3)
C102 C6 1.510(3)
C102 C5 1.514(3)
C102 C7 1.516(4)
N3 N4 1.141(3)
N3 N2 1.233(3)
N2 C4 1.490(3)
C4 C11 1.519(3)
C8 C9 1.523(3)
C9 C10 1.509(4)
C10 C11 1.528(4)

loop_
_geom_torsion_atom_site_label_1
_geom_torsion_atom_site_label_2
_geom_torsion_atom_site_label_3
_geom_torsion_atom_site_label_4
_geom_torsion
C101 N1 C100 C8 -167.5(2)
C101 N1 C100 C4 69.4(3)
C101 O2 C102 C6 67.5(3)
C101 O2 C102 C5 -57.8(3)
C101 O2 C102 C7 -174.7(2)
C102 O2 C101 O1 -3.3(3)
C102 O2 C101 N1 176.48(18)
C100 N1 C101 O1 11.8(4)
C100 N1 C101 O2 -167.98(18)
N4 N3 N2 C4 -175(3)
N3 N2 C4 C11 155.2(3)
N3 N2 C4 C100 -82.2(3)
N1 C100 C4 N2 56.2(2)
C8 C100 C4 N2 -66.0(3)
N1 C100 C4 C11 175.9(2)
C8 C100 C4 C11 53.7(3)
N1 C100 C8 C9 -176.9(2)
C4 C100 C8 C9 -53.9(3)
C100 C8 C9 C10 56.1(3)
C8 C9 C10 C11 -56.7(3)
N2 C4 C11 C10 67.2(3)
C100 C4 C11 C10 -54.7(3)
C9 C10 C11 C4 55.9(3)
